data_7118513
loop_
_publ_author_name
'Juli\'a, Fabio'
'Bautista, Delia'
'Gonz\'alez-Herrero, Pablo'

_publ_section_title
;
 Developing strongly luminescent platinum(iv) complexes: facile synthesis
 of bis-cyclometalated neutral emitters.
;
_journal_issue 8
_journal_name_full 'Chemical communications (Cambridge, England)'
_journal_page_first 1657
_journal_page_last 1660
_journal_paper_doi 10.1039/c5cc09566b
_journal_volume 52
_journal_year 2016
_chemical_formula_sum 'C23 H19 Cl N2 Pt'
_chemical_formula_weight 553.94
_chemical_name_systematic
;
 ?
;
_space_group_crystal_system orthorhombic
_space_group_IT_number 43
_space_group_name_Hall 'F 2 -2d'
_space_group_name_H-M_alt 'F d d 2'
_symmetry_space_group_name_Hall 'F 2 -2d'
_symmetry_space_group_name_H-M 'F d d 2'
_atom_sites_solution_hydrogens geom
_atom_sites_solution_primary direct
_audit_creation_method SHELXL-2013
_audit_update_record
;
2015-11-06 deposited with the CCDC.
2015-12-02 downloaded from the CCDC.
;
_cell_angle_alpha 90
_cell_angle_beta 90
_cell_angle_gamma 90
_cell_formula_units_Z 16
_cell_length_a 26.587(3)
_cell_length_b 40.680(4)
_cell_length_c 6.9773(7)
_cell_measurement_reflns_used 9002
_cell_measurement_temperature 100(2)
_cell_measurement_theta_max 28.13
_cell_measurement_theta_min 2.52
_cell_volume 7546.4(14)
_computing_cell_refinement 'SAINT V8.34A (Bruker AXS Inc., 2011)'
_computing_data_collection 'APEX2 2014.1-1 (Bruker AXS Inc.)'
_computing_data_reduction 'SAINT V8.34A (Bruker AXS Inc., 2011)'
_computing_molecular_graphics 'Bruker SHELXTL'
_computing_publication_material 'Bruker SHELXTL'
_computing_structure_refinement 'SHELXL-2013 (Sheldrick, 2013)'
_computing_structure_solution 'SHELXS-97 (Sheldrick, 2008)'
_diffrn_ambient_temperature 100(2)
_diffrn_detector_area_resol_mean 10.4167
_diffrn_measured_fraction_theta_full 0.999
_diffrn_measured_fraction_theta_max 0.998
_diffrn_measurement_device_type 'Bruker D8 QUEST'
_diffrn_measurement_method 'w-scans and phi scans'
_diffrn_radiation_type MoK\a
_diffrn_radiation_wavelength 0.71073
_diffrn_reflns_av_R_equivalents 0.0662
_diffrn_reflns_av_unetI/netI 0.0391
_diffrn_reflns_laue_measured_fraction_full 0.999
_diffrn_reflns_laue_measured_fraction_max 0.998
_diffrn_reflns_limit_h_max 35
_diffrn_reflns_limit_h_min -35
_diffrn_reflns_limit_k_max 54
_diffrn_reflns_limit_k_min -54
_diffrn_reflns_limit_l_max 9
_diffrn_reflns_limit_l_min -9
_diffrn_reflns_number 49600
_diffrn_reflns_point_group_measured_fraction_full 0.997
_diffrn_reflns_point_group_measured_fraction_max 0.994
_diffrn_reflns_theta_full 25.242
_diffrn_reflns_theta_max 28.335
_diffrn_reflns_theta_min 2.002
_diffrn_source 'high brilliance microfocus sealed tube '
_exptl_absorpt_coefficient_mu 7.589
_exptl_absorpt_correction_T_max 0.8621
_exptl_absorpt_correction_T_min 0.5206
_exptl_absorpt_correction_type multi-scan
_exptl_absorpt_process_details SADABS
_exptl_crystal_colour colourless
_exptl_crystal_density_diffrn 1.950
_exptl_crystal_description needle
_exptl_crystal_F_000 4256
_exptl_crystal_size_max 0.247
_exptl_crystal_size_mid 0.045
_exptl_crystal_size_min 0.018
_refine_diff_density_max 0.825
_refine_diff_density_min -0.767
_refine_diff_density_rms 0.129
_refine_ls_abs_structure_details
;
 Flack x determined using 1858 quotients [(I+)-(I-)]/[(I+)+(I-)]
 (Parsons and Flack (2004), Acta Cryst. A60, s61).
;
_refine_ls_abs_structure_Flack 0.026(5)
_refine_ls_extinction_method none
_refine_ls_goodness_of_fit_ref 1.059
_refine_ls_hydrogen_treatment constr
_refine_ls_matrix_type full
_refine_ls_number_parameters 245
_refine_ls_number_reflns 4700
_refine_ls_number_restraints 1
_refine_ls_restrained_S_all 1.059
_refine_ls_R_factor_all 0.0313
_refine_ls_R_factor_gt 0.0233
_refine_ls_shift/su_max 0.002
_refine_ls_shift/su_mean 0.000
_refine_ls_structure_factor_coef Fsqd
_refine_ls_weighting_details 'w=1/[\s^2^(Fo^2^)+31.8125P] where P=(Fo^2^+2Fc^2^)/3'
_refine_ls_weighting_scheme calc
_refine_ls_wR_factor_gt 0.0357
_refine_ls_wR_factor_ref 0.0370
_reflns_Friedel_coverage 0.845
_reflns_friedel_fraction_full 0.994
_reflns_friedel_fraction_max 0.989
_reflns_number_gt 4252
_reflns_number_total 4700
_reflns_threshold_expression 'I > 2\s(I)'
_cod_data_source_file c5cc09566b2.cif
_cod_data_source_block fae92a_agujas_si
_cod_original_cell_volume 7546.2(13)
_cod_database_code 7118513
_shelx_space_group_comment
;
The symmetry employed for this shelxl refinement is uniquely defined
by the following loop, which should always be used as a source of
symmetry information in preference to the above space-group names.
They are only intended as comments.
;
_shelx_estimated_absorpt_t_min 0.256
_shelx_estimated_absorpt_t_max 0.875
_shelxl_version_number 2013-4

loop_
_space_group_symop_operation_xyz
'x, y, z'
'-x, -y, z'
'x+1/4, -y+1/4, z+1/4'
'-x+1/4, y+1/4, z+1/4'
'x, y+1/2, z+1/2'
'-x, -y+1/2, z+1/2'
'x+1/4, -y+3/4, z+3/4'
'-x+1/4, y+3/4, z+3/4'
'x+1/2, y, z+1/2'
'-x+1/2, -y, z+1/2'
'x+3/4, -y+1/4, z+3/4'
'-x+3/4, y+1/4, z+3/4'
'x+1/2, y+1/2, z'
'-x+1/2, -y+1/2, z'
'x+3/4, -y+3/4, z+1/4'
'-x+3/4, y+3/4, z+1/4'

loop_
_atom_site_label
_atom_site_type_symbol
_atom_site_fract_x
_atom_site_fract_y
_atom_site_fract_z
_atom_site_U_iso_or_equiv
_atom_site_adp_type
_atom_site_occupancy
_atom_site_site_symmetry_order
_atom_site_calc_flag
_atom_site_refinement_flags_posn
_atom_site_refinement_flags_adp
Pt1 Pt 0.36083(2) 0.06268(2) 0.29827(5) 0.00873(5) Uani 1 1 d . .
Cl1 Cl 0.34766(5) 0.11742(3) 0.43109(19) 0.0138(3) Uani 1 1 d . .
N1 N 0.40954(18) 0.08618(10) 0.0979(6) 0.0106(10) Uani 1 1 d . .
N2 N 0.29261(17) 0.06319(11) 0.1332(6) 0.0094(10) Uani 1 1 d . .
C1 C 0.4261(2) 0.05780(13) 0.4392(8) 0.0102(12) Uani 1 1 d . .
C2 C 0.4342(2) 0.04201(14) 0.6134(8) 0.0149(13) Uani 1 1 d . .
H2 H 0.4067 0.0319 0.6775 0.018 Uiso 1 1 calc R U
C3 C 0.4820(2) 0.04077(15) 0.6953(9) 0.0215(14) Uani 1 1 d . .
H3 H 0.4868 0.0299 0.8144 0.026 Uiso 1 1 calc R U
C4 C 0.5224(2) 0.05543(15) 0.6027(8) 0.0203(15) Uani 1 1 d . .
H4 H 0.5550 0.0545 0.6587 0.024 Uiso 1 1 calc R U
C5 C 0.5157(2) 0.07141(14) 0.4298(9) 0.0167(13) Uani 1 1 d . .
H5 H 0.5435 0.0816 0.3680 0.020 Uiso 1 1 calc R U
C6 C 0.4677(2) 0.07253(13) 0.3457(7) 0.0120(12) Uani 1 1 d . .
C7 C 0.4583(2) 0.08802(13) 0.1594(8) 0.0118(12) Uani 1 1 d . .
C8 C 0.49361(19) 0.10523(12) 0.0501(10) 0.0160(11) Uani 1 1 d . .
H8 H 0.5277 0.1061 0.0900 0.019 Uiso 1 1 calc R U
C9 C 0.4790(2) 0.12092(14) -0.1151(8) 0.0184(13) Uani 1 1 d . .
H9 H 0.5028 0.1331 -0.1877 0.022 Uiso 1 1 calc R U
C10 C 0.4297(2) 0.11898(13) -0.1753(9) 0.0179(13) Uani 1 1 d . .
H10 H 0.4190 0.1296 -0.2896 0.022 Uiso 1 1 calc R U
C11 C 0.3960(2) 0.10110(13) -0.0644(8) 0.0147(12) Uani 1 1 d . .
H11 H 0.3620 0.0994 -0.1057 0.018 Uiso 1 1 calc R U
C12 C 0.3672(2) 0.01927(13) 0.1632(8) 0.0103(11) Uani 1 1 d . .
C13 C 0.4072(2) -0.00329(13) 0.1787(8) 0.0156(12) Uani 1 1 d . .
H13 H 0.4339 0.0007 0.2660 0.019 Uiso 1 1 calc R U
C14 C 0.4075(2) -0.03141(12) 0.0663(9) 0.0165(12) Uani 1 1 d . .
H14 H 0.4351 -0.0462 0.0750 0.020 Uiso 1 1 calc R U
C15 C 0.3685(2) -0.03848(14) -0.0579(8) 0.0161(12) Uani 1 1 d . .
H15 H 0.3690 -0.0581 -0.1318 0.019 Uiso 1 1 calc R U
C16 C 0.3287(2) -0.01677(13) -0.0739(8) 0.0152(12) Uani 1 1 d . .
H16 H 0.3017 -0.0215 -0.1589 0.018 Uiso 1 1 calc R U
C17 C 0.32806(19) 0.01235(12) 0.0359(9) 0.0114(10) Uani 1 1 d . .
C18 C 0.2862(2) 0.03600(13) 0.0245(8) 0.0115(12) Uani 1 1 d . .
C19 C 0.2420(2) 0.03188(14) -0.0810(8) 0.0130(12) Uani 1 1 d . .
H19 H 0.2383 0.0135 -0.1635 0.016 Uiso 1 1 calc R U
C20 C 0.2037(2) 0.05465(14) -0.0654(8) 0.0158(13) Uani 1 1 d . .
H20 H 0.1733 0.0518 -0.1345 0.019 Uiso 1 1 calc R U
C21 C 0.21026(19) 0.08167(12) 0.0522(9) 0.0136(10) Uani 1 1 d . .
H21 H 0.1841 0.0974 0.0675 0.016 Uiso 1 1 calc R U
C22 C 0.2556(2) 0.08540(14) 0.1471(8) 0.0138(12) Uani 1 1 d . .
H22 H 0.2606 0.1043 0.2245 0.017 Uiso 1 1 calc R U
C23 C 0.3202(2) 0.04205(13) 0.5164(7) 0.0132(12) Uani 1 1 d . .
H23A H 0.3301 0.0190 0.5321 0.020 Uiso 1 1 calc R U
H23B H 0.2842 0.0432 0.4859 0.020 Uiso 1 1 calc R U
H23C H 0.3267 0.0540 0.6356 0.020 Uiso 1 1 calc R U

loop_
_atom_site_aniso_label
_atom_site_aniso_U_11
_atom_site_aniso_U_22
_atom_site_aniso_U_33
_atom_site_aniso_U_23
_atom_site_aniso_U_13
_atom_site_aniso_U_12
Pt1 0.00859(8) 0.00881(8) 0.00877(7) -0.00001(9) -0.00033(9) -0.00074(9)
Cl1 0.0123(7) 0.0120(7) 0.0169(7) -0.0033(5) 0.0008(6) 0.0003(5)
N1 0.014(2) 0.008(2) 0.010(2) -0.0021(17) 0.0005(18) 0.0035(18)
N2 0.006(2) 0.008(2) 0.014(2) 0.0033(19) 0.0021(18) 0.0000(19)
C1 0.013(3) 0.006(3) 0.011(3) -0.004(2) -0.003(2) 0.001(2)
C2 0.021(3) 0.007(3) 0.017(3) -0.003(2) -0.002(2) 0.000(2)
C3 0.033(4) 0.012(3) 0.019(3) -0.001(3) -0.012(3) 0.009(3)
C4 0.017(3) 0.019(3) 0.024(4) -0.008(2) -0.013(3) 0.006(3)
C5 0.010(3) 0.018(3) 0.022(3) -0.005(2) 0.001(3) 0.003(2)
C6 0.011(3) 0.011(3) 0.014(3) -0.008(2) -0.001(2) 0.004(2)
C7 0.010(3) 0.011(3) 0.014(3) -0.006(2) 0.002(2) 0.002(2)
C8 0.009(3) 0.019(3) 0.020(3) -0.004(3) 0.002(3) -0.002(2)
C9 0.023(4) 0.017(3) 0.016(3) -0.002(2) 0.006(3) -0.006(3)
C10 0.020(3) 0.020(3) 0.014(3) 0.002(3) 0.005(3) -0.003(2)
C11 0.017(3) 0.013(3) 0.014(3) 0.002(2) 0.000(2) 0.004(2)
C12 0.012(3) 0.006(3) 0.013(3) 0.001(2) 0.005(2) -0.001(2)
C13 0.020(3) 0.010(3) 0.017(3) 0.001(2) -0.004(3) 0.001(2)
C14 0.021(3) 0.011(3) 0.017(3) 0.003(3) 0.002(3) 0.005(2)
C15 0.023(3) 0.010(3) 0.015(3) -0.002(2) 0.005(3) -0.002(2)
C16 0.016(3) 0.015(3) 0.015(3) 0.000(2) 0.001(2) -0.005(2)
C17 0.015(3) 0.012(2) 0.007(2) -0.001(2) 0.000(3) -0.004(2)
C18 0.014(3) 0.013(3) 0.007(3) 0.000(2) 0.001(2) -0.005(2)
C19 0.013(3) 0.014(3) 0.012(3) 0.003(2) 0.000(2) -0.004(2)
C20 0.015(3) 0.018(3) 0.014(3) 0.007(2) -0.004(2) -0.005(2)
C21 0.011(3) 0.011(2) 0.019(3) 0.006(3) 0.004(3) 0.0017(19)
C22 0.014(3) 0.014(3) 0.013(3) 0.003(2) 0.001(2) -0.001(2)
C23 0.017(3) 0.016(3) 0.006(3) 0.001(2) 0.000(2) -0.006(2)

loop_
_atom_type_symbol
_atom_type_description
_atom_type_scat_dispersion_real
_atom_type_scat_dispersion_imag
_atom_type_scat_source
C C 0.0033 0.0016 'International Tables Vol C Tables 4.2.6.8 and 6.1.1.4'
H H 0.0000 0.0000 'International Tables Vol C Tables 4.2.6.8 and 6.1.1.4'
N N 0.0061 0.0033 'International Tables Vol C Tables 4.2.6.8 and 6.1.1.4'
Cl Cl 0.1484 0.1585 'International Tables Vol C Tables 4.2.6.8 and 6.1.1.4'
Pt Pt -1.7033 8.3905 'International Tables Vol C Tables 4.2.6.8 and 6.1.1.4'

loop_
_geom_angle_atom_site_label_1
_geom_angle_atom_site_label_2
_geom_angle_atom_site_label_3
_geom_angle
C1 Pt1 C12 94.0(2)
C1 Pt1 C23 93.0(2)
C12 Pt1 C23 91.9(2)
C1 Pt1 N1 80.8(2)
C12 Pt1 N1 92.02(18)
C23 Pt1 N1 172.9(2)
C1 Pt1 N2 174.13(19)
C12 Pt1 N2 80.1(2)
C23 Pt1 N2 87.52(19)
N1 Pt1 N2 99.04(17)
C1 Pt1 Cl1 91.62(15)
C12 Pt1 Cl1 173.57(16)
C23 Pt1 Cl1 90.93(16)
N1 Pt1 Cl1 85.81(12)
N2 Pt1 Cl1 94.23(12)
C11 N1 C7 119.8(5)
C11 N1 Pt1 126.6(4)
C7 N1 Pt1 113.3(3)
C22 N2 C18 120.0(5)
C22 N2 Pt1 126.0(4)
C18 N2 Pt1 113.5(4)
C2 C1 C6 118.4(5)
C2 C1 Pt1 127.5(5)
C6 C1 Pt1 114.1(4)
C1 C2 C3 121.1(6)
C4 C3 C2 120.0(6)
C5 C4 C3 120.5(6)
C4 C5 C6 119.8(6)
C5 C6 C1 120.2(5)
C5 C6 C7 122.6(5)
C1 C6 C7 117.2(5)
N1 C7 C8 119.5(5)
N1 C7 C6 114.6(5)
C8 C7 C6 125.8(5)
C9 C8 C7 120.1(5)
C8 C9 C10 119.9(5)
C9 C10 C11 118.3(5)
N1 C11 C10 122.4(6)
C17 C12 C13 118.7(5)
C17 C12 Pt1 114.4(4)
C13 C12 Pt1 126.9(4)
C14 C13 C12 119.9(5)
C15 C14 C13 121.5(5)
C14 C15 C16 119.4(5)
C15 C16 C17 120.1(5)
C12 C17 C16 120.4(5)
C12 C17 C18 117.7(5)
C16 C17 C18 121.9(5)
N2 C18 C19 120.0(5)
N2 C18 C17 114.1(5)
C19 C18 C17 125.8(5)
C20 C19 C18 119.9(5)
C19 C20 C21 119.2(5)
C20 C21 C22 118.7(5)
N2 C22 C21 122.1(5)

loop_
_geom_bond_atom_site_label_1
_geom_bond_atom_site_label_2
_geom_bond_distance
Pt1 C1 2.004(6)
Pt1 C12 2.009(5)
Pt1 C23 2.046(5)
Pt1 N1 2.132(4)
Pt1 N2 2.148(4)
Pt1 Cl1 2.4372(14)
N1 C11 1.335(7)
N1 C7 1.369(7)
N2 C22 1.339(7)
N2 C18 1.352(7)
C1 C2 1.392(8)
C1 C6 1.418(8)
C2 C3 1.394(8)
C3 C4 1.389(9)
C4 C5 1.382(8)
C5 C6 1.405(8)
C6 C7 1.466(8)
C7 C8 1.397(8)
C8 C9 1.374(8)
C9 C10 1.379(8)
C10 C11 1.389(8)
C12 C17 1.397(8)
C12 C13 1.408(8)
C13 C14 1.387(8)
C14 C15 1.381(8)
C15 C16 1.383(8)
C16 C17 1.411(7)
C17 C18 1.473(7)
C18 C19 1.396(8)
C19 C20 1.381(8)
C20 C21 1.382(8)
C21 C22 1.383(8)

loop_
_geom_hbond_atom_site_label_D
_geom_hbond_atom_site_label_H
_geom_hbond_atom_site_label_A
_geom_hbond_distance_DH
_geom_hbond_distance_HA
_geom_hbond_distance_DA
_geom_hbond_angle_DHA
_geom_hbond_site_symmetry_A
C10 H10 Cl1 0.95 2.76 3.507(6) 135.7 1_554
C21 H21 Cl1 0.95 2.82 3.750(5) 165.6 11_454
C22 H22 Cl1 0.95 2.78 3.408(6) 124.6 .
